data_7240961
loop_
_publ_author_name
'Xu, Tingting'
'Fan, Lihui'
'Zhou, Ping'
'Jiang, Zhenzhen'
'Chen, Haonan'
'Lu, Huangyan'
'He, Yabing'

_publ_section_title
;
 Construction and selective gas adsorption properties of two heteroSBU
 MOFs based on unsymmetrical tetracarboxylate linkers
;
_journal_name_full CrystEngComm
_journal_paper_doi 10.1039/D0CE01014F
_journal_year 2020
_chemical_formula_moiety '[Cu4L2(H2O)4(DMF)].5.5DMF.H2O'
_chemical_formula_sum 'C51.5 H67.5 Cu4 N6.5 O27.5'
_chemical_formula_weight 1471.78
_space_group_crystal_system monoclinic
_space_group_IT_number 12
_space_group_name_Hall '-C 2y'
_space_group_name_H-M_alt 'C 1 2/m 1'
_atom_sites_solution_hydrogens mixed
_audit_creation_method SHELXL-2014/7
_audit_update_record
;
2020-07-13 deposited with the CCDC.	2020-07-28 downloaded from the CCDC.
;
_cell_angle_alpha 90
_cell_angle_beta 123.080(2)
_cell_angle_gamma 90
_cell_formula_units_Z 4
_cell_length_a 19.3334(10)
_cell_length_b 25.6921(12)
_cell_length_c 15.8595(13)
_cell_measurement_reflns_used 28259
_cell_measurement_temperature 150(2)
_cell_measurement_theta_max 27.5
_cell_measurement_theta_min 2.5
_cell_volume 6600.8(7)
_computing_cell_refinement 'Bruker SMART'
_computing_data_collection 'Bruker SMART'
_computing_data_reduction 'Bruker SAINT'
_computing_molecular_graphics 'Bruker SHELXTL'
_computing_publication_material 'Bruker SHELXTL'
_computing_structure_refinement 'SHELXL-2014/7 (Sheldrick, 2014)'
_computing_structure_solution 'SHELXL-2014/7 (Sheldrick, 2014)'
_diffrn_ambient_temperature 150(2)
_diffrn_measured_fraction_theta_full 0.994
_diffrn_measured_fraction_theta_max 0.991
_diffrn_measurement_device_type 'Bruker D8 VENTURE PHOTON II'
_diffrn_measurement_method 'omega scans'
_diffrn_radiation_type MoK\a
_diffrn_radiation_wavelength 0.71073
_diffrn_reflns_av_R_equivalents 0.0242
_diffrn_reflns_av_unetI/netI 0.0223
_diffrn_reflns_Laue_measured_fraction_full 0.994
_diffrn_reflns_Laue_measured_fraction_max 0.991
_diffrn_reflns_limit_h_max 25
_diffrn_reflns_limit_h_min -25
_diffrn_reflns_limit_k_max 33
_diffrn_reflns_limit_k_min -33
_diffrn_reflns_limit_l_max 20
_diffrn_reflns_limit_l_min -17
_diffrn_reflns_number 28259
_diffrn_reflns_point_group_measured_fraction_full 0.994
_diffrn_reflns_point_group_measured_fraction_max 0.991
_diffrn_reflns_theta_full 25.242
_diffrn_reflns_theta_max 27.501
_diffrn_reflns_theta_min 2.642
_exptl_absorpt_coefficient_mu 1.356
_exptl_absorpt_correction_T_max 0.875
_exptl_absorpt_correction_T_min 0.836
_exptl_absorpt_correction_type empirical
_exptl_crystal_colour bule
_exptl_crystal_density_diffrn 1.481
_exptl_crystal_description block
_exptl_crystal_F_000 3032
_exptl_crystal_size_max 0.150
_exptl_crystal_size_mid 0.110
_exptl_crystal_size_min 0.100
_refine_diff_density_max 2.588
_refine_diff_density_min -4.979
_refine_diff_density_rms 0.108
_refine_ls_extinction_method none
_refine_ls_goodness_of_fit_ref 1.077
_refine_ls_hydrogen_treatment constr
_refine_ls_matrix_type full
_refine_ls_number_parameters 312
_refine_ls_number_reflns 7683
_refine_ls_number_restraints 7
_refine_ls_restrained_S_all 1.106
_refine_ls_R_factor_all 0.0524
_refine_ls_R_factor_gt 0.0482
_refine_ls_shift/su_max 0.003
_refine_ls_shift/su_mean 0.000
_refine_ls_structure_factor_coef Fsqd
_refine_ls_weighting_details 'w=1/[\s^2^(Fo^2^)+(0.1800P)^2^] where P=(Fo^2^+2Fc^2^)/3'
_refine_ls_weighting_scheme calc
_refine_ls_wR_factor_gt 0.2030
_refine_ls_wR_factor_ref 0.2133
_reflns_Friedel_coverage 0.000
_reflns_number_gt 6945
_reflns_number_total 7683
_reflns_threshold_expression 'I > 2\s(I)'
_cod_data_source_file d0ce01014f2.cif
_cod_data_source_block ZJNU-9
_cod_original_sg_symbol_H-M 'C 2/m'
_cod_original_formula_sum 'C51.50 H67.50 Cu4 N6.50 O27.50'
_cod_database_code 7240961
_shelx_shelxl_version_number 2014/7
_shelx_space_group_comment
;
The symmetry employed for this shelxl refinement is uniquely defined
by the following loop, which should always be used as a source of
symmetry information in preference to the above space-group names.
They are only intended as comments.
;
_shelx_estimated_absorpt_t_min 0.822
_shelx_estimated_absorpt_t_max 0.876

loop_
_space_group_symop_operation_xyz
'x, y, z'
'-x, y, -z'
'x+1/2, y+1/2, z'
'-x+1/2, y+1/2, -z'
'-x, -y, -z'
'x, -y, z'
'-x+1/2, -y+1/2, -z'
'x+1/2, -y+1/2, z'

loop_
_atom_site_label
_atom_site_type_symbol
_atom_site_fract_x
_atom_site_fract_y
_atom_site_fract_z
_atom_site_U_iso_or_equiv
_atom_site_adp_type
_atom_site_occupancy
_atom_site_site_symmetry_order
_atom_site_calc_flag
_atom_site_refinement_flags_posn
_atom_site_refinement_flags_adp
_atom_site_refinement_flags_occupancy
_atom_site_disorder_assembly
_atom_site_disorder_group
Cu1 Cu 0.22853(2) 0.20434(2) 0.95349(2) 0.01343(15) Uani 1 1 d . . . . .
Cu2 Cu 0.48308(4) 0.5000 0.88272(4) 0.02583(17) Uani 1 2 d S T P . .
Cu3 Cu 0.41985(3) 0.0000 0.43532(3) 0.01148(15) Uani 1 2 d S T P . .
O1 O 0.29387(13) 0.22861(8) 0.90116(16) 0.0238(4) Uani 1 1 d . . . . .
O2 O 0.32779(13) 0.30697(8) 0.97581(15) 0.0227(4) Uani 1 1 d . . . . .
O3 O 0.47096(19) 0.42706(9) 0.8849(2) 0.0391(6) Uani 1 1 d . . . . .
O4 O 0.53116(14) 0.40167(8) 0.80565(18) 0.0280(5) Uani 1 1 d . . . . .
O5 O 0.63305(13) 0.25402(8) 0.85149(15) 0.0226(4) Uani 1 1 d . . . . .
O6 O 0.66853(13) 0.17700(8) 0.92957(15) 0.0259(5) Uani 1 1 d . . . . .
O7 O 0.55567(12) 0.05414(8) 0.63157(15) 0.0231(4) Uani 1 1 d . . . . .
O8 O 0.41840(13) 0.05389(8) 0.52215(15) 0.0239(4) Uani 1 1 d . . . . .
O9 O 0.30044(19) 0.42175(12) 0.6623(3) 0.0620(9) Uani 1 1 d . . . . .
O10 O 0.5860(2) 0.5000 1.0170(3) 0.0458(9) Uani 1 2 d DS T P . .
O1W O 0.18555(15) 0.13486(9) 0.86601(19) 0.0333(5) Uani 1 1 d . . . . .
H1WB H 0.2183 0.1099 0.8986 0.040 Uiso 1 1 d R U . . .
H1WC H 0.1842 0.1390 0.8119 0.040 Uiso 1 1 d R U . . .
O2W O 0.4090(2) 0.5000 0.7339(3) 0.0455(9) Uani 1 2 d S T P . .
H3WA H 0.4183 0.4732 0.7101 0.055 Uiso 1 1 d R U . . .
O3W O 0.29014(17) 0.0000 0.3260(2) 0.0257(6) Uani 1 2 d S T P . .
H4WA H 0.2790 -0.0221 0.2804 0.031 Uiso 1 1 d R U . . .
N1 N 0.24586(19) 0.34049(13) 0.6309(2) 0.0401(7) Uani 1 1 d . . . . .
N2 N 0.7232(3) 0.5000 1.0817(4) 0.0536(13) Uani 1 2 d DS T P . .
C1 C 0.38364(16) 0.28127(10) 0.88215(18) 0.0154(5) Uani 1 1 d . . . . .
C2 C 0.41489(17) 0.33053(10) 0.88622(18) 0.0162(5) Uani 1 1 d . . . . .
H2A H 0.4047 0.3583 0.9175 0.019 Uiso 1 1 calc R U . . .
C3 C 0.46114(16) 0.33907(10) 0.84455(19) 0.0168(5) Uani 1 1 d . . . . .
C4 C 0.47802(17) 0.29779(10) 0.8009(2) 0.0173(5) Uani 1 1 d . . . . .
H4A H 0.5095 0.3039 0.7722 0.021 Uiso 1 1 calc R U . . .
C5 C 0.44936(17) 0.24807(11) 0.79906(19) 0.0175(5) Uani 1 1 d . . . . .
C6 C 0.40047(16) 0.24013(10) 0.83847(19) 0.0170(5) Uani 1 1 d . . . . .
H6A H 0.3787 0.2065 0.8354 0.020 Uiso 1 1 calc R U . . .
C7 C 0.33087(16) 0.27152(11) 0.92293(19) 0.0172(5) Uani 1 1 d . . . . .
C8 C 0.49130(18) 0.39308(10) 0.8445(2) 0.0202(5) Uani 1 1 d . . . . .
C9 C 0.46231(17) 0.20257(10) 0.7500(2) 0.0161(5) Uani 1 1 d . . . . .
C10 C 0.53983(16) 0.18355(10) 0.77757(19) 0.0175(5) Uani 1 1 d . . . . .
C11 C 0.54587(16) 0.13968(10) 0.7313(2) 0.0178(5) Uani 1 1 d . . . . .
H11A H 0.5989 0.1263 0.7528 0.021 Uiso 1 1 calc R U . . .
C12 C 0.47594(16) 0.11485(11) 0.65388(19) 0.0176(5) Uani 1 1 d . . . . .
C13 C 0.39823(17) 0.13293(11) 0.6271(2) 0.0213(6) Uani 1 1 d . . . . .
H13A H 0.3497 0.1160 0.5754 0.026 Uiso 1 1 calc R U . . .
C14 C 0.39192(17) 0.17552(12) 0.6760(2) 0.0232(6) Uani 1 1 d . . . . .
H14A H 0.3390 0.1866 0.6592 0.028 Uiso 1 1 calc R U . . .
C15 C 0.62016(17) 0.20701(10) 0.8603(2) 0.0174(5) Uani 1 1 d . . . . .
C16 C 0.48368(17) 0.07058(10) 0.59865(19) 0.0169(5) Uani 1 1 d . . . . .
C17 C 0.2939(3) 0.3772(2) 0.6309(4) 0.0654(7) Uani 1 1 d . . . . .
H17A H 0.3261 0.3683 0.6043 0.078 Uiso 1 1 calc R U . . .
C18 C 0.1955(3) 0.3515(2) 0.6698(4) 0.0654(7) Uani 1 1 d . . . . .
H18A H 0.1655 0.3196 0.6640 0.098 Uiso 1 1 d R U . . .
H18B H 0.2300 0.3619 0.7406 0.098 Uiso 1 1 d R U . . .
H18C H 0.1560 0.3793 0.6307 0.098 Uiso 1 1 d R U . . .
C19 C 0.2420(3) 0.2893(2) 0.5919(4) 0.0654(7) Uani 1 1 d . . . . .
H19A H 0.2041 0.2675 0.5995 0.098 Uiso 1 1 d R U . . .
H19B H 0.2215 0.2925 0.5204 0.098 Uiso 1 1 d R U . . .
H19C H 0.2969 0.2733 0.6279 0.098 Uiso 1 1 d R U . . .
C20 C 0.6460(4) 0.5000 1.0335(5) 0.0654(7) Uani 1 2 d DS T P . .
H20A H 0.6342 0.5000 0.9670 0.078 Uiso 1 2 calc R U P . .
C21 C 0.7432(6) 0.4473(4) 1.1097(7) 0.0654(7) Uani 0.5 1 d D . P . .
H21A H 0.7167 0.4140 1.0967 0.098 Uiso 0.5 1 d R U P . .
H21B H 0.8020 0.4426 1.1473 0.098 Uiso 0.5 1 d R U P . .
H21C H 0.7288 0.4684 1.1479 0.098 Uiso 0.5 1 d R U P . .
C22 C 0.7878(6) 0.5395(4) 1.1030(7) 0.0654(7) Uani 0.5 1 d D . P . .
H22A H 0.7452 0.5620 1.0536 0.098 Uiso 0.5 1 d R U P . .
H22B H 0.7961 0.5461 1.1675 0.098 Uiso 0.5 1 d R U P . .
H22C H 0.8382 0.5461 1.1066 0.098 Uiso 0.5 1 d R U P . .

loop_
_atom_site_aniso_label
_atom_site_aniso_U_11
_atom_site_aniso_U_22
_atom_site_aniso_U_33
_atom_site_aniso_U_23
_atom_site_aniso_U_13
_atom_site_aniso_U_12
Cu1 0.0138(2) 0.0129(2) 0.0150(2) 0.00085(10) 0.00875(17) 0.00178(10)
Cu2 0.0389(3) 0.0131(3) 0.0381(3) 0.000 0.0292(3) 0.000
Cu3 0.0131(2) 0.0099(2) 0.0109(2) 0.000 0.00625(19) 0.000
O1 0.0272(11) 0.0213(10) 0.0337(11) -0.0079(8) 0.0237(9) -0.0066(8)
O2 0.0310(11) 0.0203(9) 0.0272(10) -0.0031(8) 0.0226(9) -0.0021(8)
O3 0.0775(19) 0.0155(10) 0.0537(15) -0.0036(9) 0.0548(15) -0.0071(11)
O4 0.0312(12) 0.0222(10) 0.0411(12) 0.0056(9) 0.0264(10) 0.0013(9)
O5 0.0188(10) 0.0188(10) 0.0234(10) -0.0048(7) 0.0071(8) -0.0038(7)
O6 0.0216(10) 0.0212(10) 0.0236(10) -0.0004(8) 0.0050(8) -0.0061(8)
O7 0.0188(10) 0.0233(10) 0.0238(9) -0.0101(8) 0.0094(8) 0.0010(8)
O8 0.0207(10) 0.0237(10) 0.0228(9) -0.0117(8) 0.0089(8) -0.0005(8)
O9 0.0374(16) 0.0441(17) 0.086(2) -0.0220(16) 0.0219(16) 0.0035(13)
O10 0.0252(18) 0.058(3) 0.050(2) 0.000 0.0181(16) 0.000
O1W 0.0338(13) 0.0255(11) 0.0465(13) -0.0158(10) 0.0258(11) -0.0058(9)
O2W 0.042(2) 0.045(2) 0.048(2) 0.000 0.0233(18) 0.000
O3W 0.0186(14) 0.0286(16) 0.0224(13) 0.000 0.0064(11) 0.000
N1 0.0294(15) 0.0414(18) 0.0366(15) -0.0044(12) 0.0097(12) 0.0118(13)
N2 0.036(3) 0.083(4) 0.040(2) 0.000 0.020(2) 0.000
C1 0.0147(12) 0.0180(12) 0.0148(11) -0.0010(9) 0.0089(9) -0.0005(10)
C2 0.0199(12) 0.0149(12) 0.0137(10) -0.0014(9) 0.0092(10) 0.0014(9)
C3 0.0205(13) 0.0118(12) 0.0195(12) -0.0011(9) 0.0117(10) -0.0026(9)
C4 0.0146(12) 0.0196(13) 0.0187(12) -0.0012(9) 0.0099(10) 0.0001(9)
C5 0.0172(12) 0.0196(13) 0.0172(11) -0.0051(9) 0.0103(10) -0.0003(10)
C6 0.0173(12) 0.0150(12) 0.0181(11) -0.0036(9) 0.0094(10) -0.0029(9)
C7 0.0156(12) 0.0211(13) 0.0163(11) 0.0017(9) 0.0095(10) 0.0015(10)
C8 0.0250(14) 0.0144(12) 0.0224(12) -0.0003(10) 0.0138(11) -0.0030(10)
C9 0.0177(13) 0.0153(12) 0.0188(12) -0.0045(9) 0.0123(11) -0.0034(9)
C10 0.0155(12) 0.0190(13) 0.0182(11) -0.0061(10) 0.0094(10) -0.0029(10)
C11 0.0173(12) 0.0167(12) 0.0213(12) -0.0051(9) 0.0117(10) 0.0015(10)
C12 0.0175(12) 0.0186(12) 0.0168(11) -0.0033(9) 0.0094(10) -0.0007(10)
C13 0.0161(13) 0.0205(13) 0.0230(13) -0.0093(10) 0.0080(10) -0.0023(10)
C14 0.0156(13) 0.0272(15) 0.0257(13) -0.0077(11) 0.0105(11) -0.0024(11)
C15 0.0161(13) 0.0208(13) 0.0197(12) -0.0078(9) 0.0126(10) -0.0032(9)
C16 0.0195(13) 0.0153(12) 0.0174(11) -0.0017(9) 0.0110(10) -0.0014(10)
C17 0.0484(14) 0.0846(19) 0.0499(13) -0.0038(13) 0.0183(11) 0.0155(13)
C18 0.0484(14) 0.0846(19) 0.0499(13) -0.0038(13) 0.0183(11) 0.0155(13)
C19 0.0484(14) 0.0846(19) 0.0499(13) -0.0038(13) 0.0183(11) 0.0155(13)
C20 0.0484(14) 0.0846(19) 0.0499(13) -0.0038(13) 0.0183(11) 0.0155(13)
C21 0.0484(14) 0.0846(19) 0.0499(13) -0.0038(13) 0.0183(11) 0.0155(13)
C22 0.0484(14) 0.0846(19) 0.0499(13) -0.0038(13) 0.0183(11) 0.0155(13)

loop_
_atom_type_symbol
_atom_type_description
_atom_type_scat_dispersion_real
_atom_type_scat_dispersion_imag
_atom_type_scat_source
C C 0.0033 0.0016 'International Tables Vol C Tables 4.2.6.8 and 6.1.1.4'
H H 0.0000 0.0000 'International Tables Vol C Tables 4.2.6.8 and 6.1.1.4'
O O 0.0106 0.0060 'International Tables Vol C Tables 4.2.6.8 and 6.1.1.4'
Cu Cu 0.3201 1.2651 'International Tables Vol C Tables 4.2.6.8 and 6.1.1.4'
N N 0.0061 0.0033 'International Tables Vol C Tables 4.2.6.8 and 6.1.1.4'

loop_
_geom_angle_atom_site_label_1
_geom_angle_atom_site_label_2
_geom_angle_atom_site_label_3
_geom_angle
_geom_angle_site_symmetry_1
_geom_angle_site_symmetry_3
_geom_angle_publ_flag
O1 Cu1 O2 167.89(9) . 7_557 ?
O1 Cu1 O6 87.62(10) . 2_657 ?
O2 Cu1 O6 89.99(9) 7_557 2_657 ?
O1 Cu1 O5 90.63(9) . 8_455 ?
O2 Cu1 O5 89.22(9) 7_557 8_455 ?
O6 Cu1 O5 167.83(9) 2_657 8_455 ?
O1 Cu1 O1W 95.94(9) . . ?
O2 Cu1 O1W 96.15(9) 7_557 . ?
O6 Cu1 O1W 98.58(9) 2_657 . ?
O5 Cu1 O1W 93.58(9) 8_455 . ?
O1 Cu1 Cu1 82.83(6) . 7_557 ?
O2 Cu1 Cu1 85.19(6) 7_557 7_557 ?
O6 Cu1 Cu1 86.73(6) 2_657 7_557 ?
O5 Cu1 Cu1 81.11(6) 8_455 7_557 ?
O1W Cu1 Cu1 174.52(8) . 7_557 ?
O3 Cu2 O3 164.50(17) . 6_565 ?
O3 Cu2 O2W 90.33(9) . . ?
O3 Cu2 O2W 90.33(9) 6_565 . ?
O3 Cu2 O10 92.42(9) . . ?
O3 Cu2 O10 92.42(9) 6_565 . ?
O2W Cu2 O10 159.32(17) . . ?
O7 Cu3 O7 90.55(13) 5_656 2_656 ?
O7 Cu3 O8 168.87(9) 5_656 . ?
O7 Cu3 O8 88.82(9) 2_656 . ?
O7 Cu3 O8 88.81(9) 5_656 6 ?
O7 Cu3 O8 168.87(9) 2_656 6 ?
O8 Cu3 O8 89.67(13) . 6 ?
O7 Cu3 O3W 94.83(8) 5_656 . ?
O7 Cu3 O3W 94.83(8) 2_656 . ?
O8 Cu3 O3W 96.30(9) . . ?
O8 Cu3 O3W 96.29(9) 6 . ?
O7 Cu3 Cu3 83.79(6) 5_656 5_656 ?
O7 Cu3 Cu3 83.79(6) 2_656 5_656 ?
O8 Cu3 Cu3 85.10(6) . 5_656 ?
O8 Cu3 Cu3 85.10(6) 6 5_656 ?
O3W Cu3 Cu3 178.03(9) . 5_656 ?
C7 O1 Cu1 124.53(17) . . ?
C7 O2 Cu1 120.98(18) . 7_557 ?
C8 O3 Cu2 126.7(2) . . ?
C15 O5 Cu1 125.63(19) . 8 ?
C15 O6 Cu1 119.77(18) . 2_657 ?
C16 O7 Cu3 123.47(17) . 5_656 ?
C16 O8 Cu3 121.79(18) . . ?
C20 O10 Cu2 127.0(5) . . ?
Cu1 O1W H1WB 109.9 . . ?
Cu1 O1W H1WC 109.7 . . ?
H1WB O1W H1WC 108.2 . . ?
Cu2 O2W H3WA 109.7 . . ?
Cu3 O3W H4WA 109.4 . . ?
C17 N1 C19 121.5(4) . . ?
C17 N1 C18 120.0(4) . . ?
C19 N1 C18 118.4(4) . . ?
C20 N2 C22 135.0(4) . 6_565 ?
C20 N2 C22 135.0(4) . . ?
C22 N2 C22 85.3(8) 6_565 . ?
C20 N2 C21 102.9(5) . 6_565 ?
C22 N2 C21 121.8(7) 6_565 6_565 ?
C22 N2 C21 39.4(5) . 6_565 ?
C20 N2 C21 102.9(5) . . ?
C22 N2 C21 39.4(5) 6_565 . ?
C22 N2 C21 121.8(7) . . ?
C21 N2 C21 147.1(9) 6_565 . ?
C6 C1 C2 120.0(2) . . ?
C6 C1 C7 119.1(2) . . ?
C2 C1 C7 120.9(2) . . ?
C1 C2 C3 119.9(2) . . ?
C1 C2 H2A 120.0 . . ?
C3 C2 H2A 120.0 . . ?
C4 C3 C2 120.0(2) . . ?
C4 C3 C8 120.2(2) . . ?
C2 C3 C8 119.7(2) . . ?
C3 C4 C5 120.7(2) . . ?
C3 C4 H4A 119.6 . . ?
C5 C4 H4A 119.6 . . ?
C4 C5 C6 118.9(2) . . ?
C4 C5 C9 123.5(2) . . ?
C6 C5 C9 117.5(2) . . ?
C1 C6 C5 120.5(2) . . ?
C1 C6 H6A 119.8 . . ?
C5 C6 H6A 119.8 . . ?
O2 C7 O1 126.2(2) . . ?
O2 C7 C1 117.2(2) . . ?
O1 C7 C1 116.6(2) . . ?
O4 C8 O3 125.3(3) . . ?
O4 C8 C3 120.6(3) . . ?
O3 C8 C3 114.1(2) . . ?
C10 C9 C14 118.2(2) . . ?
C10 C9 C5 124.3(2) . . ?
C14 C9 C5 117.4(2) . . ?
C11 C10 C9 120.3(2) . . ?
C11 C10 C15 116.2(2) . . ?
C9 C10 C15 123.5(2) . . ?
C12 C11 C10 121.3(2) . . ?
C12 C11 H11A 119.4 . . ?
C10 C11 H11A 119.4 . . ?
C13 C12 C11 118.8(2) . . ?
C13 C12 C16 120.7(2) . . ?
C11 C12 C16 120.5(2) . . ?
C14 C13 C12 120.1(2) . . ?
C14 C13 H13A 120.0 . . ?
C12 C13 H13A 120.0 . . ?
C13 C14 C9 121.2(3) . . ?
C13 C14 H14A 119.4 . . ?
C9 C14 H14A 119.4 . . ?
O5 C15 O6 126.4(3) . . ?
O5 C15 C10 117.4(2) . . ?
O6 C15 C10 116.1(2) . . ?
O8 C16 O7 125.8(2) . . ?
O8 C16 C12 117.2(2) . . ?
O7 C16 C12 117.0(2) . . ?
O9 C17 N1 125.5(5) . . ?
O9 C17 H17A 117.3 . . ?
N1 C17 H17A 117.3 . . ?
N1 C18 H18A 107.5 . . ?
N1 C18 H18B 110.4 . . ?
H18A C18 H18B 109.5 . . ?
N1 C18 H18C 110.5 . . ?
H18A C18 H18C 109.5 . . ?
H18B C18 H18C 109.5 . . ?
N1 C19 H19A 109.7 . . ?
N1 C19 H19B 108.4 . . ?
H19A C19 H19B 109.5 . . ?
N1 C19 H19C 110.3 . . ?
H19A C19 H19C 109.5 . . ?
H19B C19 H19C 109.5 . . ?
O10 C20 N2 161.3(8) . . ?
O10 C20 H20A 99.3 . . ?
N2 C20 H20A 99.3 . . ?
C22 C21 N2 75.1(10) 6_565 . ?
C22 C21 C21 69.9(9) 6_565 6_565 ?
N2 C21 C21 16.5(4) . 6_565 ?
C22 C21 H21A 132.7 6_565 . ?
N2 C21 H21A 139.9 . . ?
C21 C21 H21A 153.0 6_565 . ?
C22 C21 H21B 45.6 6_565 . ?
N2 C21 H21B 110.1 . . ?
C21 C21 H21B 97.2 6_565 . ?
H21A C21 H21B 109.5 . . ?
C22 C21 H21C 116.7 6_565 . ?
N2 C21 H21C 62.2 . . ?
C21 C21 H21C 55.7 6_565 . ?
H21A C21 H21C 109.5 . . ?
H21B C21 H21C 109.5 . . ?
C21 C22 N2 65.5(8) 6_565 . ?
C21 C22 H22A 58.0 6_565 . ?
N2 C22 H22A 89.2 . . ?
C21 C22 H22B 58.1 6_565 . ?
N2 C22 H22B 89.6 . . ?
H22A C22 H22B 109.5 . . ?
C21 C22 H22C 148.7 6_565 . ?
N2 C22 H22C 145.8 . . ?
H22A C22 H22C 109.5 . . ?
H22B C22 H22C 109.5 . . ?

loop_
_geom_bond_atom_site_label_1
_geom_bond_atom_site_label_2
_geom_bond_distance
_geom_bond_site_symmetry_2
_geom_bond_publ_flag
Cu1 O1 1.954(2) . ?
Cu1 O2 1.965(2) 7_557 ?
Cu1 O6 1.966(2) 2_657 ?
Cu1 O5 1.977(2) 8_455 ?
Cu1 O1W 2.132(2) . ?
Cu1 Cu1 2.6522(6) 7_557 ?
Cu2 O3 1.891(2) . ?
Cu2 O3 1.891(2) 6_565 ?
Cu2 O2W 1.983(4) . ?
Cu2 O10 1.967(4) . ?
Cu3 O7 1.9578(19) 5_656 ?
Cu3 O7 1.9578(19) 2_656 ?
Cu3 O8 1.9636(19) . ?
Cu3 O8 1.9637(19) 6 ?
Cu3 O3W 2.133(3) . ?
Cu3 Cu3 2.6218(8) 5_656 ?
O1 C7 1.256(3) . ?
O2 C7 1.261(3) . ?
O2 Cu1 1.965(2) 7_557 ?
O3 C8 1.266(4) . ?
O4 C8 1.241(4) . ?
O5 C15 1.256(3) . ?
O5 Cu1 1.977(2) 8 ?
O6 C15 1.247(4) . ?
O6 Cu1 1.966(2) 2_657 ?
O7 C16 1.263(3) . ?
O7 Cu3 1.9577(19) 5_656 ?
O8 C16 1.256(3) . ?
O9 C17 1.227(6) . ?
O10 C20 1.042(7) . ?
O1W H1WB 0.8502 . ?
O1W H1WC 0.8501 . ?
O2W H3WA 0.8502 . ?
O3W H4WA 0.8499 . ?
N1 C17 1.325(7) . ?
N1 C19 1.437(6) . ?
N1 C18 1.435(6) . ?
N2 C20 1.251(8) . ?
N2 C22 1.498(11) 6_565 ?
N2 C22 1.498(11) . ?
N2 C21 1.410(9) 6_565 ?
N2 C21 1.410(9) . ?
C1 C6 1.396(4) . ?
C1 C2 1.389(4) . ?
C1 C7 1.498(3) . ?
C2 C3 1.389(4) . ?
C2 H2A 0.9500 . ?
C3 C4 1.399(4) . ?
C3 C8 1.505(4) . ?
C4 C5 1.386(4) . ?
C4 H4A 0.9500 . ?
C5 C6 1.404(4) . ?
C5 C9 1.500(3) . ?
C6 H6A 0.9500 . ?
C9 C10 1.400(4) . ?
C9 C14 1.403(4) . ?
C10 C11 1.385(3) . ?
C10 C15 1.507(4) . ?
C11 C12 1.389(4) . ?
C11 H11A 0.9500 . ?
C12 C13 1.399(4) . ?
C12 C16 1.492(3) . ?
C13 C14 1.384(4) . ?
C13 H13A 0.9500 . ?
C14 H14A 0.9500 . ?
C17 H17A 0.9500 . ?
C18 H18A 0.9800 . ?
C18 H18B 0.9799 . ?
C18 H18C 0.9800 . ?
C19 H19A 0.9800 . ?
C19 H19B 0.9801 . ?
C19 H19C 0.9801 . ?
C20 H20A 0.9500 . ?
C21 C22 0.984(13) 6_565 ?
C21 C21 2.705(19) 6_565 ?
C21 H21A 0.9600 . ?
C21 H21B 0.9600 . ?
C21 H21C 0.9600 . ?
C22 C21 0.984(13) 6_565 ?
C22 H22A 0.9601 . ?
C22 H22B 0.9600 . ?
C22 H22C 0.9601 . ?
